data_7701669
loop_
_publ_author_name
'Hill, Anthony F.'
'Manzano, Richard A.'

_publ_section_title
;
 A [C<sub>1</sub> + C<sub>2</sub>] route to propargylidyne complexes.
;
_journal_issue 19
_journal_name_full 'Dalton transactions (Cambridge, England : 2003)'
_journal_page_first 6596
_journal_page_last 6610
_journal_paper_doi 10.1039/c9dt00876d
_journal_volume 48
_journal_year 2019
_chemical_formula_moiety 'C39 H37 B N6 O2 W, C H2 Cl2'
_chemical_formula_sum 'C40 H39 B Cl2 N6 O2 W'
_chemical_formula_weight 901.33
_chemical_name_systematic W(CCCCPh3)(CO)2Tp*
_space_group_crystal_system monoclinic
_space_group_IT_number 15
_space_group_name_Hall '-I 2ya'
_space_group_name_H-M_alt 'I 1 2/a 1'
_atom_sites_solution_hydrogens mixed
_atom_sites_solution_primary dual
_audit_creation_date 2018-09-11
_audit_creation_method
;
Olex2 1.2
(compiled May 18 2018 14:05:52 for OlexSys, GUI svn.r5506)
;
_audit_update_record
;
2019-02-15 deposited with the CCDC.	2019-04-23 downloaded from the CCDC.
;
_cell_angle_alpha 90
_cell_angle_beta 104.8000(10)
_cell_angle_gamma 90
_cell_formula_units_Z 8
_cell_length_a 19.0666(2)
_cell_length_b 12.8247(2)
_cell_length_c 34.3229(5)
_cell_measurement_reflns_used 15259
_cell_measurement_temperature 150.01(10)
_cell_measurement_theta_max 73.6500
_cell_measurement_theta_min 4.6250
_cell_volume 8114.3(2)
_computing_cell_refinement 'CrysAlisPro 1.171.38.46 (Rigaku OD, 2015)'
_computing_data_collection 'CrysAlisPro 1.171.38.46 (Rigaku OD, 2015)'
_computing_data_reduction 'CrysAlisPro 1.171.38.46 (Rigaku OD, 2015)'
_computing_molecular_graphics 'Olex2 (Dolomanov et al., 2009)'
_computing_publication_material 'Olex2 (Dolomanov et al., 2009)'
_computing_structure_refinement 'ShelXL (Sheldrick, 2015)'
_computing_structure_solution 'ShelXT (Sheldrick, 2015)'
_diffrn_ambient_environment N~2~
_diffrn_ambient_temperature 150.01(10)
_diffrn_detector 'CCD plate'
_diffrn_detector_area_resol_mean 8.1297
_diffrn_detector_type EosS2
_diffrn_measured_fraction_theta_full 0.999
_diffrn_measured_fraction_theta_max 0.991
_diffrn_measurement_details
;
List of Runs (angles in degrees, time in seconds):

  # Type    Start    End  Width  t~exp~   \w     \q     \k     \f   Frames
#--------------------------------------------------------------------------
  1  \w    -21.00  54.00   1.00   10.00    --   36.95 -38.00 150.00   75
  2  \w     48.00  89.00   1.00   10.00    --   36.95  57.00  90.00   41
  3  \w     74.00 100.00   1.00   10.00    --   36.95  57.00  30.00   26
  4  \w     20.00  97.00   1.00   10.00    --   36.95  57.00 150.00   77
  5  \w     20.00  59.00   1.00   10.00    --   36.95  57.00  30.00   39
  6  \w     56.00  88.00   1.00   10.00    --   36.95-125.00 -90.00   32
  7  \w     24.00  97.00   1.00   10.00    --   36.95  38.00 -30.00   73
  8  \w     64.00  96.00   1.00   10.00    --   36.95  19.00 -90.00   32
  9  \w     42.00 115.00   1.00   40.00    --  111.00-111.00-150.00   73
 10  \w     89.00 114.00   1.00   40.00    --  111.00-111.00 150.00   25
 11  \w     69.00 178.00   1.00   40.00    --  111.00  12.00-180.00  109
 12  \w    104.00 141.00   1.00   40.00    --  111.00  64.00  60.00   37
 13  \w     78.00 104.00   1.00   40.00    --  111.00 -19.00 125.43   26
 14  \w    111.00 176.00   1.00   40.00    --  111.00  64.00 150.00   65
 15  \w     96.00 122.00   1.00   40.00    --  111.00 -50.00  90.00   26
 16  \w     85.00 116.00   1.00   40.00    --  111.00 -38.00  30.00   31
 17  \w     43.00  71.00   1.00   40.00    --  111.00 -38.00  30.00   28
 18  \w    136.00 172.00   1.00   40.00    --  111.00 111.00-180.00   36
 19  \w     94.00 178.00   1.00   40.00    --  111.00  64.00  90.00   84
 20  \w    131.00 175.00   1.00   40.00    --  111.00  38.00-150.00   44
 21  \w     63.00 104.00   1.00   40.00    --  111.00-111.00 -90.00   41
 22  \w     49.00  74.00   1.00   40.00    --  111.00 -77.00 -30.00   25
 23  \w    106.00 136.00   1.00   40.00    --  111.00 -77.00 -30.00   30
 24  \w     99.00 130.00   1.00   40.00    --  111.00 -64.00 120.00   31
 25  \w     83.00 127.00   1.00   40.00    --  111.00 -64.00-180.00   44
 26  \w     62.00 104.00   1.00   40.00    --  111.00 -64.00  90.00   42
 27  \w    120.00 177.00   1.00   40.00    --  111.00 111.00  60.00   57
 28  \w     78.00 117.00   1.00   40.00    --  111.00 -92.00 -90.00   39
 29  \w     51.00 110.00   1.00   40.00    --  111.00-111.00  60.00   59
;
_diffrn_measurement_device 'four-circle diffractometer'
_diffrn_measurement_device_type 'SuperNova, Dual, Cu at zero, EosS2'
_diffrn_measurement_method '\w scans'
_diffrn_orient_matrix_type 'CrysAlisPro convention (1999,Acta A55,543-557)'
_diffrn_orient_matrix_UB_11 0.0718864000
_diffrn_orient_matrix_UB_12 0.0207748000
_diffrn_orient_matrix_UB_13 0.0317597000
_diffrn_orient_matrix_UB_21 0.0426172000
_diffrn_orient_matrix_UB_22 -0.0389248000
_diffrn_orient_matrix_UB_23 -0.0297123000
_diffrn_orient_matrix_UB_31 0.0014498000
_diffrn_orient_matrix_UB_32 0.1116491000
_diffrn_orient_matrix_UB_33 -0.0163282000
_diffrn_radiation_monochromator mirror
_diffrn_radiation_probe x-ray
_diffrn_radiation_type CuK\a
_diffrn_radiation_wavelength 1.54184
_diffrn_reflns_av_R_equivalents 0.0375
_diffrn_reflns_av_unetI/netI 0.0317
_diffrn_reflns_Laue_measured_fraction_full 0.999
_diffrn_reflns_Laue_measured_fraction_max 0.991
_diffrn_reflns_limit_h_max 23
_diffrn_reflns_limit_h_min -23
_diffrn_reflns_limit_k_max 15
_diffrn_reflns_limit_k_min -10
_diffrn_reflns_limit_l_max 42
_diffrn_reflns_limit_l_min -42
_diffrn_reflns_number 26020
_diffrn_reflns_point_group_measured_fraction_full 0.999
_diffrn_reflns_point_group_measured_fraction_max 0.991
_diffrn_reflns_theta_full 67.684
_diffrn_reflns_theta_max 73.713
_diffrn_reflns_theta_min 3.695
_diffrn_source 'micro-focus sealed X-ray tube'
_diffrn_source_type 'SuperNova (Cu) X-ray Source'
_exptl_absorpt_coefficient_mu 6.812
_exptl_absorpt_correction_T_max 1.00000
_exptl_absorpt_correction_T_min 0.87531
_exptl_absorpt_correction_type multi-scan
_exptl_absorpt_process_details
'CrysAlisPro 1.171.38.46 (Rigaku Oxford Diffraction, 2015) Empirical absorption correction using spherical harmonics, implemented in SCALE3 ABSPACK scaling algorithm.'
_exptl_crystal_colour 'clear red'
_exptl_crystal_colour_lustre clear
_exptl_crystal_colour_primary red
_exptl_crystal_density_diffrn 1.476
_exptl_crystal_description plate
_exptl_crystal_F_000 3600
_exptl_crystal_recrystallization_method
'Crystals were grown from vapour-vapour diffusion of heptane into a dichloromethane solution.'
_exptl_crystal_size_max 0.147
_exptl_crystal_size_mid 0.052
_exptl_crystal_size_min 0.025
_refine_diff_density_max 0.973
_refine_diff_density_min -1.567
_refine_diff_density_rms 0.088
_refine_ls_extinction_method none
_refine_ls_goodness_of_fit_ref 1.034
_refine_ls_hydrogen_treatment mixed
_refine_ls_matrix_type full
_refine_ls_number_parameters 489
_refine_ls_number_reflns 8115
_refine_ls_number_restraints 2
_refine_ls_restrained_S_all 1.053
_refine_ls_R_factor_all 0.0315
_refine_ls_R_factor_gt 0.0282
_refine_ls_shift/su_max 0.002
_refine_ls_shift/su_mean 0.000
_refine_ls_structure_factor_coef Fsqd
_refine_ls_weighting_details 'w=1/[\s^2^(Fo^2^)+(0.0387P)^2^+21.7003P] where P=(Fo^2^+2Fc^2^)/3'
_refine_ls_weighting_scheme calc
_refine_ls_wR_factor_gt 0.0734
_refine_ls_wR_factor_ref 0.0757
_reflns_Friedel_coverage 0.000
_reflns_number_gt 7353
_reflns_number_total 8115
_reflns_threshold_expression 'I > 2\s(I)'
_cod_data_source_file c9dt00876d1.cif
_cod_data_source_block wccccph3scale
_cod_database_code 7701669
_shelx_shelxl_version_number 2016/4
_chemical_oxdiff_formula 'C39 H36 B1 N6 O2 W1'
_chemical_oxdiff_usercomment 'Crystal grown from v/v diffusion of heptane into DCM'
_shelx_space_group_comment
;
The symmetry employed for this shelxl refinement is uniquely defined
by the following loop, which should always be used as a source of
symmetry information in preference to the above space-group names.
They are only intended as comments.
;
_reflns_odcompleteness_completeness 97.81
_reflns_odcompleteness_iscentric 1
_reflns_odcompleteness_theta 74.33
_olex2_refinement_description
;
1. Fixed Uiso
 At 1.2 times of:
  All C(H) groups, All C(H,H,H,H) groups
 At 1.5 times of:
  All C(H,H,H) groups
2. Restrained distances
 Cl2-C101 = Cl10-C101
 1.7 with sigma of 0.01
3. Others
 Sof(H10c)=Sof(H10d)=Sof(Cl2)=1-FVAR(1)
 Sof(Cl10)=Sof(H10a)=Sof(H10b)=FVAR(1)
4.a Secondary CH2 refined with riding coordinates:
 C101(H10a,H10b), C101(H10c,H10d)
4.b Aromatic/amide H refined with riding coordinates:
 C26(H26), C24(H18), C32(H31), C23(H17), C14(H12), C20(H14), C22(H16), C18(H8),
  C21(H15), C8(H20), C17(H9), C16(H10), C29(H36), C15(H11), C9(H21), C12(H24),
 C10(H22), C11(H23)
4.c Idealised Me refined as rotating group:
 C35(H29a,H29b,H29c), C34(H28a,H28b,H28c), C39(H34a,H34b,H34c), C37(H39a,H39b,
 H39c), C36(H38a,H38b,H38c), C38(H33a,H33b,H33c)
;
_ins_header
'TITL WCCCCPh3scale in Ia REM Ia (#9 in standard setting) CELL 1.54184 19.066561 12.824714 34.322878 90.0000 104.7999 90.0000 ZERR 8.00 0.000245 0.000153 0.000484 0.0000 0.0014 0.0000 LATT -2 SYMM x+1/2,-y, z SFAC C H B N O W UNIT 312.00 288.00 8.00 48.00 16.00 8.00 TREF HKLF 4 END'
_olex2_submission_original_sample_id WCCCCPh3
_olex2_submission_special_instructions 'No special instructions were received'
_oxdiff_exptl_absorpt_empirical_details
;
Empirical correction (ABSPACK) includes:
- Absorption correction using spherical harmonics
- Frame scaling
;
_oxdiff_exptl_absorpt_empirical_full_max 1.310
_oxdiff_exptl_absorpt_empirical_full_min 0.809

loop_
_space_group_symop_operation_xyz
'x, y, z'
'-x+1/2, y, -z'
'x+1/2, y+1/2, z+1/2'
'-x+1, y+1/2, -z+1/2'
'-x, -y, -z'
'x-1/2, -y, z'
'-x+1/2, -y+1/2, -z+1/2'
'x, -y+1/2, z+1/2'

loop_
_atom_site_label
_atom_site_type_symbol
_atom_site_fract_x
_atom_site_fract_y
_atom_site_fract_z
_atom_site_U_iso_or_equiv
_atom_site_adp_type
_atom_site_occupancy
_atom_site_site_symmetry_order
_atom_site_calc_flag
_atom_site_refinement_flags_posn
_atom_site_refinement_flags_occupancy
_atom_site_disorder_assembly
_atom_site_disorder_group
W1 W 0.60797(2) 0.91784(2) 0.31442(2) 0.01832(5) Uani 1 1 d . . . .
O2 O 0.49305(12) 0.8633(2) 0.23328(7) 0.0339(5) Uani 1 1 d . . . .
N2 N 0.74986(12) 1.00014(18) 0.29137(7) 0.0188(4) Uani 1 1 d . . . .
N4 N 0.75621(12) 0.81203(18) 0.31254(7) 0.0190(4) Uani 1 1 d . . . .
N3 N 0.68389(12) 0.79174(18) 0.30858(7) 0.0201(5) Uani 1 1 d . . . .
N1 N 0.67575(12) 1.01029(18) 0.28052(7) 0.0192(4) Uani 1 1 d . . . .
N5 N 0.69873(13) 0.96036(19) 0.36658(7) 0.0220(5) Uani 1 1 d . . . .
N6 N 0.76954(13) 0.95272(19) 0.36415(7) 0.0209(5) Uani 1 1 d . . . .
O1 O 0.51368(16) 1.1149(2) 0.32202(10) 0.0498(7) Uani 1 1 d . . . .
C27 C 0.77913(16) 1.0662(2) 0.26918(9) 0.0207(5) Uani 1 1 d . . . .
C13 C 0.34347(15) 0.6777(2) 0.37695(8) 0.0210(5) Uani 1 1 d . . . .
C32 C 0.78994(16) 0.7232(2) 0.30666(9) 0.0225(6) Uani 1 1 d . . . .
C25 C 0.65972(16) 1.0833(2) 0.25164(9) 0.0213(6) Uani 1 1 d . . . .
C6 C 0.53511(15) 0.8828(2) 0.26245(9) 0.0239(6) Uani 1 1 d . . . .
C3 C 0.46339(15) 0.7447(2) 0.37424(8) 0.0220(5) Uani 1 1 d . . . .
C4 C 0.42507(15) 0.6831(2) 0.39896(8) 0.0205(5) Uani 1 1 d . . . .
C26 C 0.72320(16) 1.1193(2) 0.24331(9) 0.0227(5) Uani 1 1 d . . . .
H26 H 0.727148 1.168957 0.224225 0.027 Uiso 1 1 calc R . . .
C30 C 0.67356(16) 0.6895(2) 0.30066(9) 0.0234(6) Uani 1 1 d . . . .
C37 C 0.81477(17) 0.9770(2) 0.40021(9) 0.0272(6) Uani 1 1 d . . . .
C29 C 0.85896(17) 1.0766(3) 0.27406(10) 0.0293(7) Uani 1 1 d . . . .
H29A H 0.881047 1.106703 0.299877 0.044 Uiso 1 1 calc GR . . .
H29B H 0.867606 1.120687 0.253173 0.044 Uiso 1 1 calc GR . . .
H29C H 0.879506 1.008951 0.272247 0.044 Uiso 1 1 calc GR . . .
C18 C 0.30774(16) 0.7683(2) 0.36095(9) 0.0233(6) Uani 1 1 d . . . .
H18 H 0.334189 0.829378 0.361331 0.028 Uiso 1 1 calc R . . .
C28 C 0.58397(17) 1.1201(3) 0.23331(10) 0.0323(7) Uani 1 1 d . . . .
H28A H 0.552880 1.060949 0.224928 0.048 Uiso 1 1 calc GR . . .
H28B H 0.583428 1.163242 0.210393 0.048 Uiso 1 1 calc GR . . .
H28C H 0.567011 1.159520 0.252857 0.048 Uiso 1 1 calc GR . . .
C5 C 0.54892(17) 1.0443(3) 0.31906(10) 0.0305(7) Uani 1 1 d . . . .
C2 C 0.50048(15) 0.7949(2) 0.35720(8) 0.0218(5) Uani 1 1 d . . . .
C1 C 0.54798(15) 0.8469(2) 0.33944(9) 0.0223(5) Uani 1 1 d . . . .
C31 C 0.73923(16) 0.6441(2) 0.29910(9) 0.0253(6) Uani 1 1 d . . . .
H31 H 0.747233 0.574440 0.293997 0.030 Uiso 1 1 calc R . . .
C19 C 0.45934(17) 0.5731(2) 0.40555(9) 0.0244(6) Uani 1 1 d . . . .
C7 C 0.43600(16) 0.7410(2) 0.43971(8) 0.0231(6) Uani 1 1 d . . . .
C17 C 0.23294(17) 0.7695(2) 0.34430(9) 0.0268(6) Uani 1 1 d . . . .
H17 H 0.209838 0.831075 0.333830 0.032 Uiso 1 1 calc R . . .
C12 C 0.38015(17) 0.7547(3) 0.45821(9) 0.0291(6) Uani 1 1 d . . . .
H12 H 0.334318 0.728092 0.446295 0.035 Uiso 1 1 calc R . . .
C14 C 0.30323(19) 0.5862(2) 0.37529(10) 0.0300(7) Uani 1 1 d . . . .
H14 H 0.326225 0.524293 0.385337 0.036 Uiso 1 1 calc R . . .
C16 C 0.19312(17) 0.6787(3) 0.34342(10) 0.0301(6) Uani 1 1 d . . . .
H16 H 0.143116 0.679053 0.332740 0.036 Uiso 1 1 calc R . . .
C8 C 0.50493(17) 0.7797(3) 0.45875(9) 0.0303(6) Uani 1 1 d . . . .
H8 H 0.543389 0.768974 0.447134 0.036 Uiso 1 1 calc R . . .
C15 C 0.2284(2) 0.5878(3) 0.35853(12) 0.0364(8) Uani 1 1 d . . . .
H15 H 0.201888 0.526562 0.357538 0.044 Uiso 1 1 calc R . . .
C34 C 0.86897(17) 0.7178(3) 0.30849(12) 0.0338(7) Uani 1 1 d . . . .
H34A H 0.879454 0.763409 0.288525 0.051 Uiso 1 1 calc GR . . .
H34B H 0.881598 0.647577 0.303377 0.051 Uiso 1 1 calc GR . . .
H34C H 0.896667 0.738956 0.334753 0.051 Uiso 1 1 calc GR . . .
C20 C 0.4864(2) 0.5265(3) 0.37575(11) 0.0357(7) Uani 1 1 d . . . .
H20 H 0.485363 0.562995 0.352199 0.043 Uiso 1 1 calc R . . .
C9 C 0.51621(19) 0.8336(3) 0.49468(10) 0.0361(7) Uani 1 1 d . . . .
H9 H 0.561989 0.860139 0.506788 0.043 Uiso 1 1 calc R . . .
C35 C 0.70062(19) 0.9906(3) 0.40417(9) 0.0308(7) Uani 1 1 d . . . .
C10 C 0.45977(19) 0.8485(3) 0.51281(10) 0.0335(7) Uani 1 1 d . . . .
H10 H 0.467369 0.885132 0.536913 0.040 Uiso 1 1 calc R . . .
C36 C 0.7724(2) 1.0008(3) 0.42635(10) 0.0341(7) Uani 1 1 d . . . .
H36 H 0.788740 1.019820 0.453307 0.041 Uiso 1 1 calc R . . .
C39 C 0.89546(18) 0.9750(3) 0.40804(10) 0.0342(7) Uani 1 1 d . . . .
H39A H 0.911553 0.904233 0.407257 0.051 Uiso 1 1 calc GR . . .
H39B H 0.916821 1.004250 0.434110 0.051 Uiso 1 1 calc GR . . .
H39C H 0.909904 1.015075 0.387786 0.051 Uiso 1 1 calc GR . . .
C11 C 0.39237(19) 0.8084(3) 0.49467(10) 0.0336(7) Uani 1 1 d . . . .
H11 H 0.354497 0.817184 0.506894 0.040 Uiso 1 1 calc R . . .
B1 B 0.78675(17) 0.9216(2) 0.32416(10) 0.0206(6) Uani 1 1 d . . . .
C38 C 0.6332(2) 1.0076(4) 0.41805(12) 0.0456(9) Uani 1 1 d . . . .
H38A H 0.609794 1.070487 0.406293 0.068 Uiso 1 1 calc GR . . .
H38B H 0.645664 1.013446 0.446890 0.068 Uiso 1 1 calc GR . . .
H38C H 0.600931 0.949609 0.409883 0.068 Uiso 1 1 calc GR . . .
C21 C 0.5151(2) 0.4260(3) 0.38067(13) 0.0440(9) Uani 1 1 d . . . .
H21 H 0.532734 0.395641 0.360475 0.053 Uiso 1 1 calc R . . .
C24 C 0.4615(2) 0.5168(3) 0.44034(11) 0.0409(8) Uani 1 1 d . . . .
H24 H 0.443733 0.546472 0.460643 0.049 Uiso 1 1 calc R . . .
C22 C 0.5172(2) 0.3721(3) 0.41554(13) 0.0492(10) Uani 1 1 d . . . .
H22 H 0.537082 0.305520 0.419181 0.059 Uiso 1 1 calc R . . .
C23 C 0.4898(3) 0.4165(3) 0.44512(13) 0.0534(11) Uani 1 1 d . . . .
H23 H 0.490353 0.379174 0.468412 0.064 Uiso 1 1 calc R . . .
Cl11 Cl 0.66431(13) 0.6436(2) 0.41499(8) 0.0767(8) Uani 0.578(4) 1 d D P A 1
C101 C 0.7289(4) 0.7237(6) 0.4150(2) 0.117(3) Uani 1 1 d D . . .
H10A H 0.725976 0.778305 0.434093 0.141 Uiso 0.578(4) 1 calc R P A 1
H10B H 0.717525 0.756117 0.388581 0.141 Uiso 0.578(4) 1 calc R P A 1
H10C H 0.698224 0.669638 0.399734 0.141 Uiso 0.422(4) 1 calc R P A 2
H10D H 0.721686 0.787034 0.398992 0.141 Uiso 0.422(4) 1 calc R P A 2
Cl10 Cl 0.81554(12) 0.68740(15) 0.42507(9) 0.1202(8) Uani 1 1 d . . . .
C33 C 0.60121(17) 0.6384(3) 0.29468(12) 0.0334(7) Uani 1 1 d . . . .
H33A H 0.581042 0.655473 0.316796 0.050 Uiso 1 1 calc GR . . .
H33B H 0.606770 0.564131 0.293421 0.050 Uiso 1 1 calc GR . . .
H33C H 0.569334 0.662573 0.269973 0.050 Uiso 1 1 calc GR . . .
Cl20 Cl 0.7044(3) 0.7466(5) 0.46295(19) 0.141(3) Uani 0.422(4) 1 d D P A 2
H1 H 0.848(2) 0.921(3) 0.3281(11) 0.023(9) Uiso 1 1 d . . . .

loop_
_atom_site_aniso_label
_atom_site_aniso_U_11
_atom_site_aniso_U_22
_atom_site_aniso_U_33
_atom_site_aniso_U_23
_atom_site_aniso_U_13
_atom_site_aniso_U_12
W1 0.01202(7) 0.01979(8) 0.02460(8) 0.00029(4) 0.00735(5) -0.00027(4)
O2 0.0194(10) 0.0491(14) 0.0315(12) -0.0051(10) 0.0031(9) -0.0033(10)
N2 0.0128(10) 0.0209(11) 0.0230(11) 0.0003(9) 0.0052(8) 0.0000(9)
N4 0.0123(10) 0.0207(11) 0.0246(11) 0.0016(9) 0.0056(8) 0.0011(9)
N3 0.0129(10) 0.0200(11) 0.0282(12) -0.0012(9) 0.0066(9) -0.0011(9)
N1 0.0127(10) 0.0205(11) 0.0244(11) 0.0009(9) 0.0044(8) 0.0013(8)
N5 0.0203(11) 0.0231(11) 0.0229(11) -0.0018(9) 0.0059(9) -0.0014(9)
N6 0.0164(11) 0.0213(11) 0.0232(11) 0.0011(9) 0.0016(9) -0.0022(9)
O1 0.0414(15) 0.0393(14) 0.072(2) -0.0029(13) 0.0210(14) 0.0190(12)
C27 0.0199(14) 0.0213(13) 0.0230(13) -0.0030(10) 0.0091(11) -0.0050(10)
C13 0.0209(13) 0.0236(13) 0.0194(12) -0.0006(10) 0.0068(10) -0.0045(11)
C32 0.0208(13) 0.0222(13) 0.0258(13) 0.0013(11) 0.0083(11) 0.0036(11)
C25 0.0201(14) 0.0193(13) 0.0242(13) 0.0015(10) 0.0053(11) 0.0004(10)
C6 0.0157(13) 0.0285(14) 0.0313(15) 0.0007(12) 0.0128(12) 0.0009(11)
C3 0.0212(13) 0.0244(13) 0.0206(12) -0.0008(11) 0.0058(10) -0.0001(11)
C4 0.0195(13) 0.0207(13) 0.0224(13) 0.0022(10) 0.0076(10) -0.0009(10)
C26 0.0246(14) 0.0217(13) 0.0226(13) 0.0017(11) 0.0075(11) -0.0007(11)
C30 0.0208(14) 0.0202(13) 0.0291(14) 0.0006(11) 0.0058(11) -0.0012(11)
C37 0.0284(15) 0.0237(14) 0.0253(14) 0.0026(11) -0.0010(12) -0.0026(12)
C29 0.0193(15) 0.0332(16) 0.0386(17) -0.0002(13) 0.0131(12) -0.0059(12)
C18 0.0235(14) 0.0215(13) 0.0259(13) 0.0001(11) 0.0081(11) -0.0022(11)
C28 0.0226(15) 0.0348(17) 0.0364(17) 0.0115(14) 0.0017(12) 0.0033(13)
C5 0.0230(15) 0.0372(17) 0.0335(16) -0.0019(13) 0.0110(12) -0.0013(13)
C2 0.0193(13) 0.0243(13) 0.0215(12) -0.0020(11) 0.0046(10) 0.0014(11)
C1 0.0184(13) 0.0212(13) 0.0270(14) -0.0016(11) 0.0053(10) 0.0009(10)
C31 0.0231(14) 0.0207(13) 0.0331(15) -0.0026(11) 0.0088(11) 0.0006(11)
C19 0.0220(14) 0.0243(14) 0.0261(14) 0.0024(11) 0.0043(11) 0.0000(11)
C7 0.0251(14) 0.0238(13) 0.0202(12) 0.0013(11) 0.0055(11) -0.0014(11)
C17 0.0242(14) 0.0271(15) 0.0288(14) 0.0016(12) 0.0065(11) 0.0035(12)
C12 0.0238(14) 0.0388(16) 0.0257(14) -0.0012(13) 0.0084(11) -0.0010(13)
C14 0.0281(16) 0.0236(14) 0.0376(17) 0.0027(12) 0.0072(13) -0.0028(12)
C16 0.0192(14) 0.0383(17) 0.0330(16) -0.0019(13) 0.0071(12) -0.0028(13)
C8 0.0246(15) 0.0387(17) 0.0271(15) -0.0014(13) 0.0058(12) -0.0019(13)
C15 0.0281(17) 0.0322(17) 0.048(2) 0.0006(14) 0.0080(15) -0.0123(13)
C34 0.0194(14) 0.0308(16) 0.054(2) -0.0001(14) 0.0136(13) 0.0082(12)
C20 0.0422(19) 0.0338(17) 0.0346(17) 0.0017(14) 0.0163(14) 0.0040(15)
C9 0.0300(17) 0.0441(19) 0.0296(16) -0.0063(14) -0.0011(13) -0.0060(14)
C35 0.0351(17) 0.0327(16) 0.0255(15) -0.0049(12) 0.0097(13) -0.0035(13)
C10 0.0382(18) 0.0360(17) 0.0240(14) -0.0064(13) 0.0035(13) 0.0018(14)
C36 0.0385(18) 0.0360(17) 0.0254(15) -0.0044(13) 0.0039(13) -0.0054(14)
C39 0.0256(16) 0.0353(17) 0.0338(16) 0.0039(13) -0.0070(13) -0.0025(13)
C11 0.0311(17) 0.0452(19) 0.0262(15) -0.0036(14) 0.0105(13) 0.0057(14)
B1 0.0146(14) 0.0220(15) 0.0251(15) 0.0023(12) 0.0051(12) -0.0006(11)
C38 0.044(2) 0.061(2) 0.0381(19) -0.0155(18) 0.0217(16) -0.0035(19)
C21 0.047(2) 0.0371(19) 0.050(2) -0.0041(16) 0.0170(18) 0.0083(16)
C24 0.058(2) 0.0350(18) 0.0301(17) 0.0053(14) 0.0126(16) 0.0067(17)
C22 0.056(2) 0.0335(19) 0.051(2) 0.0004(17) 0.0001(19) 0.0153(18)
C23 0.078(3) 0.039(2) 0.039(2) 0.0127(16) 0.007(2) 0.013(2)
Cl11 0.0580(13) 0.0821(16) 0.0911(18) 0.0037(13) 0.0209(11) 0.0079(11)
C101 0.134(7) 0.079(5) 0.109(6) 0.016(4) -0.025(5) -0.015(5)
Cl10 0.1049(14) 0.0752(10) 0.193(2) -0.0214(13) 0.0613(15) -0.0066(10)
C33 0.0232(15) 0.0269(15) 0.051(2) -0.0076(14) 0.0115(14) -0.0083(12)
Cl20 0.118(4) 0.164(5) 0.165(5) 0.081(5) 0.080(4) 0.055(4)

loop_
_atom_type_symbol
_atom_type_description
_atom_type_scat_dispersion_real
_atom_type_scat_dispersion_imag
_atom_type_scat_source
C C 0.0181 0.0091 'International Tables Vol C Tables 4.2.6.8 and 6.1.1.4'
H H 0.0000 0.0000 'International Tables Vol C Tables 4.2.6.8 and 6.1.1.4'
B B 0.0090 0.0039 'International Tables Vol C Tables 4.2.6.8 and 6.1.1.4'
Cl Cl 0.3639 0.7018 'International Tables Vol C Tables 4.2.6.8 and 6.1.1.4'
N N 0.0311 0.0180 'International Tables Vol C Tables 4.2.6.8 and 6.1.1.4'
O O 0.0492 0.0322 'International Tables Vol C Tables 4.2.6.8 and 6.1.1.4'
W W -5.4734 5.5774 'International Tables Vol C Tables 4.2.6.8 and 6.1.1.4'

loop_
_exptl_crystal_face_index_h
_exptl_crystal_face_index_k
_exptl_crystal_face_index_l
_exptl_crystal_face_perp_dist
-12 -1 8 0.0127
12 1 -8 0.0127
-3 8 -6 0.0670
4 -7 5 0.0533
5 0 -22 0.0267
-5 0 22 0.0055

loop_
_geom_angle_atom_site_label_1
_geom_angle_atom_site_label_2
_geom_angle_atom_site_label_3
_geom_angle
CL11a C101 H10A 106.6
N3 W1 N1 82.22(8)
H10Aa C101 H10B 106.6
CL11a C101 H10B 106.6
CL20b C101 H10C 109.9
H10Cb C101 H10D 108.3
CL20b C101 H10D 109.9
N3 W1 N5 81.91(9)
CL11a C101 Cl10 122.8(5)
N5 W1 N1 81.77(9)
C6 W1 N3 94.36(10)
C6 W1 N1 90.95(10)
C6 W1 N5 172.19(10)
C5 W1 N3 172.90(11)
C5 W1 N1 91.31(11)
C5 W1 N5 94.32(11)
C5 W1 C6 88.65(13)
C1 W1 N3 100.38(11)
C1 W1 N1 176.23(10)
C1 W1 N5 101.25(11)
C1 W1 C6 86.14(12)
C1 W1 C5 86.22(13)
N1 N2 B1 120.5(2)
C27 N2 N1 109.4(2)
C27 N2 B1 130.1(2)
N3 N4 B1 120.2(2)
C32 N4 N3 109.3(2)
C32 N4 B1 130.4(2)
N4 N3 W1 121.00(17)
C30 N3 W1 131.8(2)
C30 N3 N4 107.2(2)
N2 N1 W1 119.39(17)
C25 N1 W1 133.51(19)
C25 N1 N2 106.9(2)
N6 N5 W1 120.58(17)
C35 N5 W1 132.3(2)
C35 N5 N6 107.1(2)
N5 N6 B1 120.4(2)
C37 N6 N5 109.5(2)
C37 N6 B1 130.0(3)
N2 C27 C26 108.0(3)
N2 C27 C29 123.3(3)
C26 C27 C29 128.7(3)
C18 C13 C4 119.1(2)
C18 C13 C14 118.6(3)
C14 C13 C4 122.1(3)
N4 C32 C31 108.1(3)
N4 C32 C34 123.2(3)
C31 C32 C34 128.6(3)
N1 C25 C26 109.7(3)
N1 C25 C28 122.9(3)
C26 C25 C28 127.3(3)
O2 C6 W1 179.0(3)
C2 C3 C4 173.7(3)
C13 C4 C7 110.4(2)
C3 C4 C13 109.0(2)
C3 C4 C19 108.6(2)
C3 C4 C7 106.8(2)
C19 C4 C13 111.4(2)
C19 C4 C7 110.5(2)
C27 C26 C25 105.9(3)
C27 C26 H26 127.1
C25 C26 H26 127.1
N3 C30 C31 109.2(3)
N3 C30 C33 122.6(3)
C31 C30 C33 128.1(3)
N6 C37 C36 107.6(3)
N6 C37 C39 123.2(3)
C36 C37 C39 129.1(3)
C27 C29 H29A 109.5
C27 C29 H29B 109.5
C27 C29 H29C 109.5
H29A C29 H29B 109.5
H29A C29 H29C 109.5
H29B C29 H29C 109.5
C13 C18 H18 119.4
C13 C18 C17 121.3(3)
C17 C18 H18 119.4
C25 C28 H28A 109.5
C25 C28 H28B 109.5
C25 C28 H28C 109.5
H28A C28 H28B 109.5
H28A C28 H28C 109.5
H28B C28 H28C 109.5
O1 C5 W1 178.1(3)
C3 C2 C1 175.0(3)
C2 C1 W1 177.8(2)
C32 C31 C30 106.1(3)
C32 C31 H31 126.9
C30 C31 H31 126.9
C20 C19 C4 120.4(3)
C24 C19 C4 121.3(3)
C24 C19 C20 118.3(3)
C12 C7 C4 122.2(3)
C12 C7 C8 118.8(3)
C8 C7 C4 119.0(3)
C18 C17 H17 120.1
C16 C17 C18 119.7(3)
C16 C17 H17 120.1
C7 C12 H12 119.9
C7 C12 C11 120.2(3)
C11 C12 H12 119.9
C13 C14 H14 120.0
C13 C14 C15 119.9(3)
C15 C14 H14 120.0
C17 C16 H16 120.3
C15 C16 C17 119.4(3)
C15 C16 H16 120.3
C7 C8 H8 119.8
C9 C8 C7 120.5(3)
C9 C8 H8 119.8
C14 C15 H15 119.5
C16 C15 C14 121.1(3)
C16 C15 H15 119.5
C32 C34 H34A 109.5
C32 C34 H34B 109.5
C32 C34 H34C 109.5
H34A C34 H34B 109.5
H34A C34 H34C 109.5
H34B C34 H34C 109.5
C19 C20 H20 119.5
C21 C20 C19 121.0(3)
C21 C20 H20 119.5
C8 C9 H9 119.8
C8 C9 C10 120.5(3)
C10 C9 H9 119.8
N5 C35 C36 109.6(3)
N5 C35 C38 122.3(3)
C36 C35 C38 128.1(3)
C9 C10 H10 120.4
C11 C10 C9 119.2(3)
C11 C10 H10 120.4
C37 C36 C35 106.2(3)
C37 C36 H36 126.9
C35 C36 H36 126.9
C37 C39 H39A 109.5
C37 C39 H39B 109.5
C37 C39 H39C 109.5
H39A C39 H39B 109.5
H39A C39 H39C 109.5
H39B C39 H39C 109.5
C12 C11 H11 119.6
C10 C11 C12 120.9(3)
C10 C11 H11 119.6
N2 B1 N6 108.6(2)
N2 B1 H1 110.6(18)
N4 B1 N2 109.7(2)
N4 B1 N6 108.4(2)
N4 B1 H1 109.5(17)
N6 B1 H1 110.0(18)
C35 C38 H38A 109.5
C35 C38 H38B 109.5
C35 C38 H38C 109.5
H38A C38 H38B 109.5
H38A C38 H38C 109.5
H38B C38 H38C 109.5
C20 C21 H21 120.2
C22 C21 C20 119.6(4)
C22 C21 H21 120.2
C19 C24 H24 119.7
C19 C24 C23 120.6(4)
C23 C24 H24 119.7
C21 C22 H22 119.9
C21 C22 C23 120.1(4)
C23 C22 H22 119.9
C24 C23 H23 119.8
C22 C23 C24 120.4(4)
C22 C23 H23 119.8
Cl10 C101 H10A 106.6
Cl10 C101 H10B 106.6
Cl10 C101 H10C 109.9
Cl10 C101 H10D 109.9
Cl10 C101 Cl20 108.8(4)
C30 C33 H33A 109.5
C30 C33 H33B 109.5
C30 C33 H33C 109.5
H33A C33 H33B 109.5
H33A C33 H33C 109.5
H33B C33 H33C 109.5

loop_
_geom_bond_atom_site_label_1
_geom_bond_atom_site_label_2
_geom_bond_distance
W1 N3 2.213(2)
W1 N1 2.280(2)
W1 N5 2.217(2)
W1 C6 2.012(3)
W1 C5 2.004(3)
W1 C1 1.837(3)
CL11a C101 1.604(7)
O2 C6 1.139(4)
N2 N1 1.372(3)
N2 C27 1.351(4)
N2 B1 1.540(4)
N4 N3 1.375(3)
N4 C32 1.348(4)
N4 B1 1.534(4)
N3 C30 1.343(4)
N1 C25 1.341(4)
N5 N6 1.377(3)
N5 C35 1.339(4)
N6 C37 1.351(4)
N6 B1 1.543(4)
O1 C5 1.148(4)
C27 C26 1.381(4)
C27 C29 1.494(4)
C13 C4 1.548(4)
C13 C18 1.388(4)
C13 C14 1.394(4)
C32 C31 1.380(4)
C32 C34 1.494(4)
C25 C26 1.392(4)
C25 C28 1.496(4)
C3 C4 1.482(4)
C3 C2 1.211(4)
C4 C19 1.547(4)
C4 C7 1.550(4)
C26 H26 0.9300
C30 C31 1.395(4)
C30 C33 1.494(4)
C37 C36 1.386(5)
C37 C39 1.493(4)
C29 H29A 0.9600
C29 H29B 0.9600
C29 H29C 0.9600
C18 H18 0.9300
C18 C17 1.394(4)
C28 H28A 0.9600
C28 H28B 0.9600
C28 H28C 0.9600
C2 C1 1.385(4)
C31 H31 0.9300
C19 C20 1.393(5)
C19 C24 1.387(5)
C7 C12 1.383(4)
C7 C8 1.400(4)
C17 H17 0.9300
C17 C16 1.387(5)
C12 H12 0.9300
C12 C11 1.395(4)
C14 H14 0.9300
C14 C15 1.396(5)
C16 H16 0.9300
C16 C15 1.379(5)
C8 H8 0.9300
C8 C9 1.382(5)
C15 H15 0.9300
C34 H34A 0.9600
C34 H34B 0.9600
C34 H34C 0.9600
C20 H20 0.9300
C20 C21 1.392(5)
C9 H9 0.9300
C9 C10 1.387(5)
C35 C36 1.393(5)
C35 C38 1.496(5)
C10 H10 0.9300
C10 C11 1.377(5)
C36 H36 0.9300
C39 H39A 0.9600
C39 H39B 0.9600
C39 H39C 0.9600
C11 H11 0.9300
B1 H1 1.15(4)
C38 H38A 0.9600
C38 H38B 0.9600
C38 H38C 0.9600
C21 H21 0.9300
C21 C22 1.374(6)
C24 H24 0.9300
C24 C23 1.388(5)
C22 H22 0.9300
C22 C23 1.378(6)
C23 H23 0.9300
C101 H10A 0.9700
C101 H10B 0.9700
C101 H10C 0.9700
C101 H10D 0.9700
C101 Cl10 1.666(8)
C101 Cl20 1.845(8)
C33 H33A 0.9600
C33 H33B 0.9600
C33 H33C 0.9600

loop_
_exptl_oxdiff_crystal_face_indexfrac_h
_exptl_oxdiff_crystal_face_indexfrac_k
_exptl_oxdiff_crystal_face_indexfrac_l
_exptl_oxdiff_crystal_face_x
_exptl_oxdiff_crystal_face_y
_exptl_oxdiff_crystal_face_z
-12.0007 -0.9926 8.0636 -0.6272 -0.7124 -0.2599
12.0007 0.9926 -8.0636 0.6272 0.7124 0.2599
-3.0074 8.0099 -5.9518 -0.2388 -0.2631 0.9871
4.0074 -7.0094 4.9484 0.2996 0.2966 -0.8576
4.9745 -0.0117 -21.9696 -0.3404 0.8652 0.3646
-4.9745 0.0117 21.9696 0.3404 -0.8652 -0.3646

loop_
_smtbx_masks_void_nr
_smtbx_masks_void_average_x
_smtbx_masks_void_average_y
_smtbx_masks_void_average_z
_smtbx_masks_void_volume
_smtbx_masks_void_count_electrons
1 0.250 -0.094 0.000 157.2 36.1
2 0.250 0.594 0.500 157.2 35.3
3 0.750 0.406 0.500 157.2 36.1
4 0.750 0.094 1.000 157.2 35.3
